data_4134043
loop_
_publ_author_name
'Queen, Joshua D.'
'Phung, Alice C.'
'Caputo, Christine A.'
'Fettinger, James C.'
'Power, Philip P.'

_publ_section_title
;
 Metathetical Exchange between Metal-Metal Triple Bonds.
;
_journal_name_full 'Journal of the American Chemical Society'
_journal_paper_doi 10.1021/jacs.9b13604
_journal_year 2020
_chemical_formula_moiety 'C43 H54 Mo O2 Pb'
_chemical_formula_sum 'C43 H54 Mo O2 Pb'
_chemical_formula_weight 906.00
_space_group_crystal_system monoclinic
_space_group_IT_number 14
_space_group_name_Hall '-P 2ybc'
_space_group_name_H-M_alt 'P 1 21/c 1'
_atom_sites_solution_hydrogens geom
_audit_creation_method SHELXL-2018/3
_audit_update_record
;
2019-11-04 deposited with the CCDC.	2019-12-16 downloaded from the CCDC.
;
_cell_angle_alpha 90
_cell_angle_beta 94.2515(11)
_cell_angle_gamma 90
_cell_formula_units_Z 4
_cell_length_a 13.3557(4)
_cell_length_b 10.6317(3)
_cell_length_c 28.1313(8)
_cell_measurement_reflns_used 9916
_cell_measurement_temperature 90(2)
_cell_measurement_theta_max 30.50
_cell_measurement_theta_min 2.40
_cell_volume 3983.5(2)
_computing_cell_refinement 'SAINT (8.38a) (Bruker, 2017)'
_computing_data_collection 'Apex2 (2014.9-1) (Bruker, 2014)'
_computing_data_reduction 'SAINT (8.38a) (Bruker, 2017)'
_computing_molecular_graphics 'Bruker SHELXTL'
_computing_publication_material 'Bruker SHELXTL'
_computing_structure_refinement 'SHELXL-2018/3 (Sheldrick, 2018)'
_computing_structure_solution 'SHELXT (Sheldrick, 2014)'
_diffrn_ambient_temperature 90(2)
_diffrn_measured_fraction_theta_full 1.000
_diffrn_measured_fraction_theta_max 0.997
_diffrn_measurement_device_type 'Bruker APEX-II CCD'
_diffrn_measurement_method '\f and \w scans'
_diffrn_radiation_type MoK\a
_diffrn_radiation_wavelength 0.71073
_diffrn_reflns_av_R_equivalents 0.0393
_diffrn_reflns_av_unetI/netI 0.0372
_diffrn_reflns_Laue_measured_fraction_full 1.000
_diffrn_reflns_Laue_measured_fraction_max 0.997
_diffrn_reflns_limit_h_max 19
_diffrn_reflns_limit_h_min -18
_diffrn_reflns_limit_k_max 15
_diffrn_reflns_limit_k_min -15
_diffrn_reflns_limit_l_max 40
_diffrn_reflns_limit_l_min -40
_diffrn_reflns_number 40468
_diffrn_reflns_point_group_measured_fraction_full 1.000
_diffrn_reflns_point_group_measured_fraction_max 0.997
_diffrn_reflns_theta_full 25.242
_diffrn_reflns_theta_max 30.605
_diffrn_reflns_theta_min 1.452
_exptl_absorpt_coefficient_mu 4.568
_exptl_absorpt_correction_T_max 0.7149
_exptl_absorpt_correction_T_min 0.5434
_exptl_absorpt_correction_type multi-scan
_exptl_absorpt_process_details 'SADABS 2016/2 (Sheldrick, 2016)'
_exptl_crystal_colour Blue-Green
_exptl_crystal_density_diffrn 1.511
_exptl_crystal_description Rod
_exptl_crystal_F_000 1808
_exptl_crystal_size_max 0.179
_exptl_crystal_size_mid 0.086
_exptl_crystal_size_min 0.037
_refine_diff_density_max 1.082
_refine_diff_density_min -1.074
_refine_diff_density_rms 0.119
_refine_ls_extinction_method none
_refine_ls_goodness_of_fit_ref 1.033
_refine_ls_hydrogen_treatment constr
_refine_ls_matrix_type full
_refine_ls_number_parameters 453
_refine_ls_number_reflns 12215
_refine_ls_number_restraints 16
_refine_ls_restrained_S_all 1.041
_refine_ls_R_factor_all 0.0378
_refine_ls_R_factor_gt 0.0269
_refine_ls_shift/su_max 0.003
_refine_ls_shift/su_mean 0.000
_refine_ls_structure_factor_coef Fsqd
_refine_ls_weighting_details 'w=1/[\s^2^(Fo^2^)+(0.0156P)^2^+4.4148P] where P=(Fo^2^+2Fc^2^)/3'
_refine_ls_weighting_scheme calc
_refine_ls_wR_factor_gt 0.0512
_refine_ls_wR_factor_ref 0.0549
_reflns_Friedel_coverage 0.000
_reflns_number_gt 10171
_reflns_number_total 12215
_reflns_threshold_expression 'I > 2\s(I)'
_cod_data_source_file ja9b13604_si_004.cif
_cod_data_source_block JQ96FFMI
_cod_depositor_comments
;
The following automatic conversions were performed:

data item '_exptl_absorpt_correction_type' value 'Multi-scan' was
changed to 'multi-scan' in accordance with the
/home/data/users/saulius/crontab/automatic-downloads/rss-feeds/ACS/lib/dictionaries/cif_core.dic
dictionary named 'cif_core.dic' version 2.4.2 last updated on
2011-04-26.

Automatic conversion script
Id: cif_fix_values 7556 2019-12-06 15:28:31Z antanas 
;
_cod_original_sg_symbol_H-M 'P 21/c'
_cod_database_code 4134043
_shelx_shelxl_version_number 2018/3
_shelx_space_group_comment
; 
The symmetry employed for this shelxl refinement is uniquely defined 
by the following loop, which should always be used as a source of 
symmetry information in preference to the above space-group names. 
They are only intended as comments. 
;
_shelx_estimated_absorpt_t_min 0.495
_shelx_estimated_absorpt_t_max 0.849

loop_
_space_group_symop_operation_xyz
'x, y, z'
'-x, y+1/2, -z+1/2'
'-x, -y, -z'
'x, -y-1/2, z-1/2'

loop_
_atom_site_label
_atom_site_type_symbol
_atom_site_fract_x
_atom_site_fract_y
_atom_site_fract_z
_atom_site_U_iso_or_equiv
_atom_site_adp_type
_atom_site_occupancy
_atom_site_site_symmetry_order
_atom_site_calc_flag
_atom_site_refinement_flags_posn
_atom_site_refinement_flags_adp
_atom_site_refinement_flags_occupancy
_atom_site_disorder_assembly
_atom_site_disorder_group
Pb1 Pb 0.25572(2) 0.72379(2) 0.37161(2) 0.01571(3) Uani 1 1 d . . . . .
Mo1 Mo 0.16092(2) 0.52462(2) 0.38583(2) 0.01599(5) Uani 1 1 d . . . . .
C1 C 0.33591(18) 0.9033(2) 0.36542(8) 0.0145(5) Uani 1 1 d . . . . .
C2 C 0.44079(18) 0.9108(2) 0.36829(8) 0.0145(5) Uani 1 1 d . . . . .
C3 C 0.48425(19) 1.0303(2) 0.36740(8) 0.0170(5) Uani 1 1 d . . . . .
H3 H 0.555280 1.038151 0.369115 0.020 Uiso 1 1 calc R U . . .
C4 C 0.4250(2) 1.1379(3) 0.36403(9) 0.0193(5) Uani 1 1 d . . . . .
H4 H 0.455770 1.218436 0.363544 0.023 Uiso 1 1 calc R U . . .
C5 C 0.3210(2) 1.1281(2) 0.36136(9) 0.0197(5) Uani 1 1 d . . . . .
H5 H 0.280832 1.201862 0.359074 0.024 Uiso 1 1 calc R U . . .
C6 C 0.27567(18) 1.0108(2) 0.36201(8) 0.0157(5) Uani 1 1 d . . . . .
C7 C 0.50393(18) 0.7951(2) 0.37364(8) 0.0146(5) Uani 1 1 d . . . . .
C8 C 0.53177(18) 0.7478(2) 0.41956(8) 0.0154(5) Uani 1 1 d . . . . .
C9 C 0.59617(19) 0.6447(2) 0.42432(9) 0.0170(5) Uani 1 1 d . . . . .
H9 H 0.614712 0.612867 0.455282 0.020 Uiso 1 1 calc R U . . .
C10 C 0.63407(18) 0.5870(2) 0.38508(9) 0.0161(5) Uani 1 1 d . . . . .
C11 C 0.60257(19) 0.6325(2) 0.34003(9) 0.0181(5) Uani 1 1 d . . . . .
H11 H 0.626397 0.592491 0.312867 0.022 Uiso 1 1 calc R U . . .
C12 C 0.53756(18) 0.7344(2) 0.33316(8) 0.0164(5) Uani 1 1 d . . . . .
C13 C 0.49505(19) 0.8088(2) 0.46414(8) 0.0178(5) Uani 1 1 d . . . . .
H13 H 0.447441 0.877612 0.453609 0.021 Uiso 1 1 calc R U . . .
C14 C 0.4380(2) 0.7155(3) 0.49367(9) 0.0249(6) Uani 1 1 d . . . . .
H14A H 0.383858 0.676413 0.473373 0.037 Uiso 1 1 calc R U . . .
H14B H 0.409451 0.760059 0.519991 0.037 Uiso 1 1 calc R U . . .
H14C H 0.484267 0.650228 0.506544 0.037 Uiso 1 1 calc R U . . .
C15 C 0.5821(2) 0.8682(3) 0.49454(9) 0.0242(6) Uani 1 1 d . . . . .
H15A H 0.630861 0.802975 0.504799 0.036 Uiso 1 1 calc R U . . .
H15B H 0.556505 0.908154 0.522597 0.036 Uiso 1 1 calc R U . . .
H15C H 0.614820 0.931650 0.475709 0.036 Uiso 1 1 calc R U . . .
C16 C 0.7050(2) 0.4756(3) 0.38975(9) 0.0212(5) Uani 1 1 d . . . . .
H16 H 0.754366 0.485289 0.364959 0.025 Uiso 1 1 calc R U . . .
C17 C 0.6461(3) 0.3545(3) 0.37862(11) 0.0338(7) Uani 1 1 d . . . . .
H17A H 0.593461 0.345579 0.400889 0.051 Uiso 1 1 calc R U . . .
H17B H 0.691671 0.282328 0.381924 0.051 Uiso 1 1 calc R U . . .
H17C H 0.615320 0.358073 0.345919 0.051 Uiso 1 1 calc R U . . .
C18 C 0.7647(2) 0.4662(3) 0.43804(10) 0.0260(6) Uani 1 1 d . . . . .
H18A H 0.798941 0.546228 0.445293 0.039 Uiso 1 1 calc R U . . .
H18B H 0.814547 0.398813 0.437025 0.039 Uiso 1 1 calc R U . . .
H18C H 0.718957 0.447586 0.462785 0.039 Uiso 1 1 calc R U . . .
C19 C 0.5044(2) 0.7776(3) 0.28265(8) 0.0206(5) Uani 1 1 d . . . . .
H19 H 0.462082 0.854466 0.285301 0.025 Uiso 1 1 calc R U . . .
C20 C 0.4394(2) 0.6770(3) 0.25647(10) 0.0325(7) Uani 1 1 d . . . . .
H20A H 0.479142 0.600390 0.253225 0.049 Uiso 1 1 calc R U . . .
H20B H 0.416039 0.708044 0.224769 0.049 Uiso 1 1 calc R U . . .
H20C H 0.381421 0.658169 0.274661 0.049 Uiso 1 1 calc R U . . .
C21 C 0.5933(2) 0.8131(3) 0.25439(10) 0.0278(6) Uani 1 1 d . . . . .
H21A H 0.632965 0.878702 0.271501 0.042 Uiso 1 1 calc R U . . .
H21B H 0.568702 0.844614 0.222930 0.042 Uiso 1 1 calc R U . . .
H21C H 0.635474 0.738865 0.250570 0.042 Uiso 1 1 calc R U . . .
C22 C 0.16409(19) 0.9953(2) 0.36000(9) 0.0191(5) Uani 1 1 d . . . . .
C23 C 0.1094(2) 0.9818(3) 0.31563(10) 0.0272(6) Uani 1 1 d . . . . .
C24 C 0.0060(2) 0.9626(3) 0.31413(12) 0.0387(8) Uani 1 1 d . . . . .
H24 H -0.030523 0.953699 0.284044 0.046 Uiso 1 1 calc R U . . .
C25 C -0.0448(2) 0.9560(4) 0.35487(13) 0.0462(10) Uani 1 1 d D . . . .
C26 C 0.0107(2) 0.9690(4) 0.39855(12) 0.0413(9) Uani 1 1 d . . . . .
H26 H -0.023504 0.964885 0.426933 0.050 Uiso 1 1 calc R U . . .
C27 C 0.1149(2) 0.9877(3) 0.40234(10) 0.0258(6) Uani 1 1 d . . . . .
C28 C 0.1603(2) 0.9876(3) 0.26905(10) 0.0325(7) Uani 1 1 d . . . . .
H28 H 0.233976 0.997167 0.277401 0.039 Uiso 1 1 calc R U . . .
C29 C 0.1456(4) 0.8664(4) 0.24033(14) 0.0585(12) Uani 1 1 d . . . . .
H29A H 0.175544 0.795937 0.258795 0.088 Uiso 1 1 calc R U . . .
H29B H 0.178046 0.874492 0.210370 0.088 Uiso 1 1 calc R U . . .
H29C H 0.073624 0.850915 0.233390 0.088 Uiso 1 1 calc R U . . .
C30 C 0.1259(3) 1.1025(3) 0.23980(11) 0.0369(8) Uani 1 1 d . . . . .
H30A H 0.053724 1.096354 0.231031 0.055 Uiso 1 1 calc R U . . .
H30B H 0.162366 1.106281 0.210847 0.055 Uiso 1 1 calc R U . . .
H30C H 0.139692 1.178795 0.258731 0.055 Uiso 1 1 calc R U . . .
C31 C -0.1597(3) 0.9309(4) 0.34615(14) 0.0210(7) Uani 0.7 1 d D U P A 1
H31 H -0.170784 0.869376 0.319375 0.025 Uiso 0.7 1 calc R U P A 1
C32 C -0.2049(3) 0.8776(5) 0.38978(17) 0.0302(11) Uani 0.7 1 d . . P A 1
H32A H -0.170171 0.799456 0.399484 0.045 Uiso 0.7 1 calc R U P A 1
H32B H -0.276341 0.860079 0.382162 0.045 Uiso 0.7 1 calc R U P A 1
H32C H -0.197400 0.938699 0.415867 0.045 Uiso 0.7 1 calc R U P A 1
C31B C -0.1553(5) 0.9846(7) 0.3687(3) 0.0216(13) Uani 0.3 1 d D U P A 2
H31B H -0.159697 1.019949 0.401420 0.026 Uiso 0.3 1 calc R U P A 2
C32B C -0.1964(8) 0.8533(9) 0.3620(6) 0.038(3) Uani 0.3 1 d D . P A 2
H32D H -0.164437 0.797973 0.386544 0.058 Uiso 0.3 1 calc R U P A 2
H32E H -0.269129 0.854383 0.364836 0.058 Uiso 0.3 1 calc R U P A 2
H32F H -0.182444 0.822217 0.330416 0.058 Uiso 0.3 1 calc R U P A 2
C33 C -0.2082(2) 1.0585(3) 0.33034(13) 0.0402(8) Uani 1 1 d D . . . .
H33A H -0.177082 1.089657 0.302157 0.060 Uiso 0.7 1 calc R U P A 1
H33B H -0.280383 1.046627 0.322599 0.060 Uiso 0.7 1 calc R U P A 1
H33C H -0.197881 1.119690 0.356292 0.060 Uiso 0.7 1 calc R U P A 1
H33D H -0.185270 1.146015 0.332334 0.060 Uiso 0.3 1 calc R U P A 2
H33E H -0.194003 1.023258 0.299365 0.060 Uiso 0.3 1 calc R U P A 2
H33F H -0.280688 1.055424 0.333785 0.060 Uiso 0.3 1 calc R U P A 2
C34 C 0.1719(2) 1.0048(3) 0.45070(10) 0.0271(6) Uani 1 1 d . . . . .
H34 H 0.245152 1.001938 0.445520 0.032 Uiso 1 1 calc R U . . .
C35 C 0.1514(3) 0.9000(3) 0.48564(10) 0.0333(7) Uani 1 1 d . . . . .
H35A H 0.080941 0.903287 0.493090 0.050 Uiso 1 1 calc R U . . .
H35B H 0.194839 0.910934 0.514985 0.050 Uiso 1 1 calc R U . . .
H35C H 0.165288 0.818413 0.471309 0.050 Uiso 1 1 calc R U . . .
C36 C 0.1504(3) 1.1339(3) 0.47111(14) 0.0413(8) Uani 1 1 d . . . . .
H36A H 0.173934 1.199253 0.450077 0.062 Uiso 1 1 calc R U . . .
H36B H 0.185344 1.142122 0.502832 0.062 Uiso 1 1 calc R U . . .
H36C H 0.077926 1.143234 0.473565 0.062 Uiso 1 1 calc R U . . .
C37 C 0.0453(3) 0.5748(4) 0.44175(16) 0.0560(12) Uani 1 1 d . . . . .
H37 H 0.059638 0.637781 0.465238 0.067 Uiso 1 1 calc R U . . .
C38 C -0.0030(3) 0.5935(5) 0.39553(19) 0.0712(16) Uani 1 1 d . U . . .
H38 H -0.026970 0.671352 0.382615 0.085 Uiso 1 1 calc R U . . .
C39 C -0.0087(2) 0.4790(5) 0.37286(14) 0.0552(12) Uani 1 1 d . . . . .
H39 H -0.036932 0.464515 0.341339 0.066 Uiso 1 1 calc R U . . .
C40 C 0.0336(2) 0.3876(3) 0.40359(10) 0.0309(7) Uani 1 1 d . . . . .
H40 H 0.038418 0.300401 0.396814 0.037 Uiso 1 1 calc R U . . .
C41 C 0.0678(2) 0.4468(3) 0.44628(10) 0.0277(6) Uani 1 1 d . . . . .
H41 H 0.100424 0.406989 0.473427 0.033 Uiso 1 1 calc R U . . .
C42 C 0.2853(2) 0.4488(3) 0.41382(10) 0.0244(6) Uani 1 1 d . . . . .
O42 O 0.35542(18) 0.3990(2) 0.43232(9) 0.0412(6) Uani 1 1 d . . . . .
C43 C 0.1882(2) 0.4559(3) 0.32341(10) 0.0240(6) Uani 1 1 d . . . . .
O43 O 0.19687(18) 0.4101(2) 0.28659(8) 0.0397(6) Uani 1 1 d . . . . .

loop_
_atom_site_aniso_label
_atom_site_aniso_U_11
_atom_site_aniso_U_22
_atom_site_aniso_U_33
_atom_site_aniso_U_23
_atom_site_aniso_U_13
_atom_site_aniso_U_12
Pb1 0.01474(5) 0.01471(5) 0.01789(4) 0.00150(4) 0.00270(3) 0.00013(4)
Mo1 0.01499(10) 0.01620(10) 0.01686(10) 0.00261(8) 0.00177(8) -0.00048(8)
C1 0.0159(12) 0.0135(12) 0.0147(11) 0.0001(9) 0.0044(9) 0.0009(9)
C2 0.0155(11) 0.0170(12) 0.0111(10) 0.0013(9) 0.0021(9) 0.0026(9)
C3 0.0140(11) 0.0196(13) 0.0175(11) 0.0009(10) 0.0026(9) -0.0012(10)
C4 0.0189(13) 0.0185(13) 0.0210(12) 0.0018(10) 0.0048(10) -0.0029(10)
C5 0.0192(13) 0.0178(13) 0.0224(13) 0.0046(10) 0.0027(10) 0.0054(10)
C6 0.0118(11) 0.0209(13) 0.0145(11) 0.0051(9) 0.0027(9) 0.0036(9)
C7 0.0116(11) 0.0165(13) 0.0158(11) -0.0008(9) 0.0013(9) -0.0002(9)
C8 0.0131(11) 0.0182(13) 0.0151(11) -0.0001(9) 0.0024(9) -0.0006(9)
C9 0.0158(12) 0.0186(13) 0.0168(11) 0.0017(9) 0.0021(9) 0.0002(10)
C10 0.0141(11) 0.0154(12) 0.0190(12) -0.0016(9) 0.0015(9) -0.0018(9)
C11 0.0169(12) 0.0220(13) 0.0157(11) -0.0038(10) 0.0039(9) 0.0009(10)
C12 0.0147(11) 0.0210(12) 0.0135(10) -0.0013(9) 0.0019(9) -0.0007(10)
C13 0.0195(12) 0.0206(13) 0.0133(11) -0.0012(9) 0.0012(9) 0.0044(10)
C14 0.0236(14) 0.0346(16) 0.0172(12) 0.0011(11) 0.0059(10) 0.0026(12)
C15 0.0280(15) 0.0254(15) 0.0190(13) -0.0057(11) -0.0002(11) 0.0016(12)
C16 0.0188(13) 0.0223(14) 0.0232(13) 0.0003(11) 0.0070(10) 0.0057(11)
C17 0.045(2) 0.0205(15) 0.0353(17) -0.0059(12) -0.0007(14) 0.0015(14)
C18 0.0204(14) 0.0291(15) 0.0285(14) 0.0050(12) 0.0024(11) 0.0099(12)
C19 0.0231(13) 0.0253(13) 0.0133(11) -0.0006(10) 0.0021(9) 0.0056(11)
C20 0.0306(16) 0.0456(19) 0.0203(13) 0.0032(13) -0.0036(12) -0.0109(14)
C21 0.0310(16) 0.0343(17) 0.0187(13) 0.0044(11) 0.0053(11) -0.0049(13)
C22 0.0151(12) 0.0191(13) 0.0234(13) 0.0080(10) 0.0036(10) 0.0028(10)
C23 0.0170(13) 0.0307(16) 0.0336(15) 0.0126(12) 0.0006(11) 0.0019(12)
C24 0.0156(14) 0.054(2) 0.0455(19) 0.0264(16) -0.0067(13) -0.0044(14)
C25 0.0143(14) 0.070(3) 0.054(2) 0.0409(19) 0.0019(14) 0.0045(15)
C26 0.0184(15) 0.063(2) 0.0439(19) 0.0302(17) 0.0147(13) 0.0103(15)
C27 0.0140(12) 0.0334(16) 0.0311(14) 0.0163(12) 0.0096(11) 0.0062(11)
C28 0.0220(15) 0.048(2) 0.0267(15) 0.0067(14) -0.0044(12) 0.0007(14)
C29 0.096(4) 0.035(2) 0.045(2) 0.0108(17) 0.009(2) 0.021(2)
C30 0.054(2) 0.0279(17) 0.0295(16) -0.0009(13) 0.0077(15) -0.0147(15)
C31 0.0132(16) 0.030(2) 0.0199(18) -0.0042(15) 0.0000(14) -0.0018(15)
C32 0.013(2) 0.041(3) 0.037(3) 0.000(2) 0.0036(19) -0.0042(19)
C31B 0.014(3) 0.031(3) 0.020(3) -0.004(2) 0.002(2) -0.003(3)
C32B 0.008(5) 0.020(5) 0.087(10) 0.008(6) -0.002(6) 0.002(4)
C33 0.0174(15) 0.051(2) 0.053(2) 0.0087(17) 0.0064(14) 0.0055(14)
C34 0.0222(14) 0.0325(17) 0.0279(14) 0.0079(12) 0.0116(11) 0.0081(12)
C35 0.049(2) 0.0294(17) 0.0217(14) 0.0011(12) 0.0071(13) 0.0031(14)
C36 0.0290(17) 0.0242(17) 0.072(3) 0.0072(16) 0.0161(17) 0.0008(14)
C37 0.063(3) 0.034(2) 0.079(3) -0.016(2) 0.058(2) -0.0126(19)
C38 0.037(2) 0.067(3) 0.115(4) 0.064(3) 0.049(2) 0.033(2)
C39 0.0155(15) 0.100(4) 0.049(2) 0.038(2) -0.0029(14) -0.0064(19)
C40 0.0267(15) 0.0403(18) 0.0261(14) 0.0022(13) 0.0047(12) -0.0172(14)
C41 0.0301(16) 0.0323(17) 0.0214(13) 0.0022(11) 0.0075(11) -0.0104(13)
C42 0.0256(14) 0.0198(14) 0.0267(14) 0.0014(11) -0.0046(11) -0.0019(11)
O42 0.0372(13) 0.0288(12) 0.0546(15) 0.0076(11) -0.0171(11) 0.0050(10)
C43 0.0205(14) 0.0267(15) 0.0242(13) -0.0009(11) -0.0014(11) -0.0013(11)
O43 0.0461(14) 0.0438(14) 0.0296(11) -0.0128(10) 0.0049(10) -0.0028(11)

loop_
_atom_type_symbol
_atom_type_description
_atom_type_scat_dispersion_real
_atom_type_scat_dispersion_imag
_atom_type_scat_source
C C 0.0033 0.0016 'International Tables Vol C Tables 4.2.6.8 and 6.1.1.4'
H H 0.0000 0.0000 'International Tables Vol C Tables 4.2.6.8 and 6.1.1.4'
O O 0.0106 0.0060 'International Tables Vol C Tables 4.2.6.8 and 6.1.1.4'
Mo Mo -1.6832 0.6857 'International Tables Vol C Tables 4.2.6.8 and 6.1.1.4'
Pb Pb -3.3944 10.1111 'International Tables Vol C Tables 4.2.6.8 and 6.1.1.4'

loop_
_geom_angle_atom_site_label_1
_geom_angle_atom_site_label_2
_geom_angle_atom_site_label_3
_geom_angle
C1 Pb1 Mo1 175.04(6)
C42 Mo1 C43 89.91(12)
C42 Mo1 C39 140.06(14)
C43 Mo1 C39 91.44(14)
C42 Mo1 C40 105.57(12)
C43 Mo1 C40 98.42(11)
C39 Mo1 C40 34.91(12)
C42 Mo1 C41 92.47(12)
C43 Mo1 C41 131.70(11)
C39 Mo1 C41 58.19(12)
C40 Mo1 C41 35.07(10)
C42 Mo1 C38 148.61(15)
C43 Mo1 C38 117.25(17)
C39 Mo1 C38 34.28(17)
C40 Mo1 C38 57.69(14)
C41 Mo1 C38 58.17(12)
C42 Mo1 C37 113.88(15)
C43 Mo1 C37 149.36(14)
C39 Mo1 C37 57.95(16)
C40 Mo1 C37 57.95(12)
C41 Mo1 C37 34.77(12)
C38 Mo1 C37 35.30(16)
C42 Mo1 Pb1 89.34(8)
C43 Mo1 Pb1 92.43(8)
C39 Mo1 Pb1 130.44(11)
C40 Mo1 Pb1 161.47(9)
C41 Mo1 Pb1 135.80(7)
C38 Mo1 Pb1 103.95(12)
C37 Mo1 Pb1 106.22(9)
C6 C1 C2 121.7(2)
C6 C1 Pb1 115.71(17)
C2 C1 Pb1 122.39(17)
C3 C2 C1 117.8(2)
C3 C2 C7 121.3(2)
C1 C2 C7 121.0(2)
C4 C3 C2 121.0(2)
C4 C3 H3 119.5
C2 C3 H3 119.5
C3 C4 C5 120.2(2)
C3 C4 H4 119.9
C5 C4 H4 119.9
C6 C5 C4 120.2(2)
C6 C5 H5 119.9
C4 C5 H5 119.9
C5 C6 C1 119.1(2)
C5 C6 C22 122.2(2)
C1 C6 C22 118.6(2)
C8 C7 C12 119.9(2)
C8 C7 C2 119.7(2)
C12 C7 C2 120.5(2)
C9 C8 C7 119.2(2)
C9 C8 C13 119.3(2)
C7 C8 C13 121.5(2)
C10 C9 C8 121.9(2)
C10 C9 H9 119.0
C8 C9 H9 119.0
C9 C10 C11 117.8(2)
C9 C10 C16 122.5(2)
C11 C10 C16 119.7(2)
C12 C11 C10 122.7(2)
C12 C11 H11 118.7
C10 C11 H11 118.7
C11 C12 C7 118.4(2)
C11 C12 C19 119.8(2)
C7 C12 C19 121.7(2)
C8 C13 C15 111.0(2)
C8 C13 C14 112.0(2)
C15 C13 C14 110.6(2)
C8 C13 H13 107.7
C15 C13 H13 107.7
C14 C13 H13 107.7
C13 C14 H14A 109.5
C13 C14 H14B 109.5
H14A C14 H14B 109.5
C13 C14 H14C 109.5
H14A C14 H14C 109.5
H14B C14 H14C 109.5
C13 C15 H15A 109.5
C13 C15 H15B 109.5
H15A C15 H15B 109.5
C13 C15 H15C 109.5
H15A C15 H15C 109.5
H15B C15 H15C 109.5
C10 C16 C18 114.2(2)
C10 C16 C17 109.3(2)
C18 C16 C17 110.7(2)
C10 C16 H16 107.4
C18 C16 H16 107.4
C17 C16 H16 107.4
C16 C17 H17A 109.5
C16 C17 H17B 109.5
H17A C17 H17B 109.5
C16 C17 H17C 109.5
H17A C17 H17C 109.5
H17B C17 H17C 109.5
C16 C18 H18A 109.5
C16 C18 H18B 109.5
H18A C18 H18B 109.5
C16 C18 H18C 109.5
H18A C18 H18C 109.5
H18B C18 H18C 109.5
C21 C19 C12 112.1(2)
C21 C19 C20 111.0(2)
C12 C19 C20 110.6(2)
C21 C19 H19 107.6
C12 C19 H19 107.6
C20 C19 H19 107.6
C19 C20 H20A 109.5
C19 C20 H20B 109.5
H20A C20 H20B 109.5
C19 C20 H20C 109.5
H20A C20 H20C 109.5
H20B C20 H20C 109.5
C19 C21 H21A 109.5
C19 C21 H21B 109.5
H21A C21 H21B 109.5
C19 C21 H21C 109.5
H21A C21 H21C 109.5
H21B C21 H21C 109.5
C27 C22 C23 120.1(2)
C27 C22 C6 120.1(2)
C23 C22 C6 119.7(2)
C24 C23 C22 119.3(3)
C24 C23 C28 119.0(3)
C22 C23 C28 121.6(2)
C25 C24 C23 122.1(3)
C25 C24 H24 119.0
C23 C24 H24 119.0
C24 C25 C26 117.8(3)
C24 C25 C31 114.7(3)
C26 C25 C31 127.5(3)
C24 C25 C31B 136.1(4)
C26 C25 C31B 102.1(4)
C25 C26 C27 122.8(3)
C25 C26 H26 118.6
C27 C26 H26 118.6
C26 C27 C22 117.9(3)
C26 C27 C34 120.9(3)
C22 C27 C34 121.2(2)
C23 C28 C30 111.2(3)
C23 C28 C29 111.9(3)
C30 C28 C29 111.7(3)
C23 C28 H28 107.2
C30 C28 H28 107.2
C29 C28 H28 107.2
C28 C29 H29A 109.5
C28 C29 H29B 109.5
H29A C29 H29B 109.5
C28 C29 H29C 109.5
H29A C29 H29C 109.5
H29B C29 H29C 109.5
C28 C30 H30A 109.5
C28 C30 H30B 109.5
H30A C30 H30B 109.5
C28 C30 H30C 109.5
H30A C30 H30C 109.5
H30B C30 H30C 109.5
C32 C31 C33 112.0(3)
C32 C31 C25 112.5(3)
C33 C31 C25 106.3(3)
C32 C31 H31 108.6
C33 C31 H31 108.6
C25 C31 H31 108.6
C31 C32 H32A 109.5
C31 C32 H32B 109.5
H32A C32 H32B 109.5
C31 C32 H32C 109.5
H32A C32 H32C 109.5
H32B C32 H32C 109.5
C33 C31B C32B 104.6(7)
C33 C31B C25 109.1(5)
C32B C31B C25 97.4(6)
C33 C31B H31B 114.6
C32B C31B H31B 114.6
C25 C31B H31B 114.6
C31B C32B H32D 109.5
C31B C32B H32E 109.5
H32D C32B H32E 109.5
C31B C32B H32F 109.5
H32D C32B H32F 109.5
H32E C32B H32F 109.5
C31 C33 H33A 109.5
C31 C33 H33B 109.5
H33A C33 H33B 109.5
C31 C33 H33C 109.5
H33A C33 H33C 109.5
H33B C33 H33C 109.5
C31B C33 H33D 109.5
C31B C33 H33E 109.5
H33D C33 H33E 109.5
C31B C33 H33F 109.5
H33D C33 H33F 109.5
H33E C33 H33F 109.5
C27 C34 C36 110.4(3)
C27 C34 C35 112.8(3)
C36 C34 C35 111.6(2)
C27 C34 H34 107.2
C36 C34 H34 107.2
C35 C34 H34 107.2
C34 C35 H35A 109.5
C34 C35 H35B 109.5
H35A C35 H35B 109.5
C34 C35 H35C 109.5
H35A C35 H35C 109.5
H35B C35 H35C 109.5
C34 C36 H36A 109.5
C34 C36 H36B 109.5
H36A C36 H36B 109.5
C34 C36 H36C 109.5
H36A C36 H36C 109.5
H36B C36 H36C 109.5
C41 C37 C38 107.4(4)
C41 C37 Mo1 72.06(17)
C38 C37 Mo1 72.2(2)
C41 C37 H37 126.3
C38 C37 H37 126.3
Mo1 C37 H37 121.2
C39 C38 C37 107.9(3)
C39 C38 Mo1 71.9(2)
C37 C38 Mo1 72.5(2)
C39 C38 H38 126.1
C37 C38 H38 126.1
Mo1 C38 H38 121.3
C38 C39 C40 108.9(4)
C38 C39 Mo1 73.8(2)
C40 C39 Mo1 72.64(18)
C38 C39 H39 125.5
C40 C39 H39 125.5
Mo1 C39 H39 119.8
C39 C40 C41 108.1(3)
C39 C40 Mo1 72.45(19)
C41 C40 Mo1 72.87(16)
C39 C40 H40 126.0
C41 C40 H40 126.0
Mo1 C40 H40 120.5
C37 C41 C40 107.7(3)
C37 C41 Mo1 73.17(17)
C40 C41 Mo1 72.06(16)
C37 C41 H41 126.1
C40 C41 H41 126.1
Mo1 C41 H41 120.4
O42 C42 Mo1 175.5(3)
O43 C43 Mo1 174.4(3)

loop_
_geom_bond_atom_site_label_1
_geom_bond_atom_site_label_2
_geom_bond_distance
Pb1 C1 2.201(2)
Pb1 Mo1 2.5143(2)
Mo1 C42 1.958(3)
Mo1 C43 1.961(3)
Mo1 C39 2.319(3)
Mo1 C40 2.321(3)
Mo1 C41 2.332(3)
Mo1 C38 2.343(3)
Mo1 C37 2.346(3)
C1 C6 1.398(3)
C1 C2 1.399(3)
C2 C3 1.399(4)
C2 C7 1.492(3)
C3 C4 1.390(4)
C3 H3 0.9500
C4 C5 1.390(4)
C4 H4 0.9500
C5 C6 1.386(4)
C5 H5 0.9500
C6 C22 1.496(3)
C7 C8 1.410(3)
C7 C12 1.411(3)
C8 C9 1.394(3)
C8 C13 1.525(3)
C9 C10 1.390(3)
C9 H9 0.9500
C10 C11 1.392(3)
C10 C16 1.516(4)
C11 C12 1.392(4)
C11 H11 0.9500
C12 C19 1.527(3)
C13 C15 1.528(4)
C13 C14 1.532(4)
C13 H13 1.0000
C14 H14A 0.9800
C14 H14B 0.9800
C14 H14C 0.9800
C15 H15A 0.9800
C15 H15B 0.9800
C15 H15C 0.9800
C16 C18 1.526(4)
C16 C17 1.529(4)
C16 H16 1.0000
C17 H17A 0.9800
C17 H17B 0.9800
C17 H17C 0.9800
C18 H18A 0.9800
C18 H18B 0.9800
C18 H18C 0.9800
C19 C21 1.525(4)
C19 C20 1.532(4)
C19 H19 1.0000
C20 H20A 0.9800
C20 H20B 0.9800
C20 H20C 0.9800
C21 H21A 0.9800
C21 H21B 0.9800
C21 H21C 0.9800
C22 C27 1.404(4)
C22 C23 1.406(4)
C23 C24 1.393(4)
C23 C28 1.521(4)
C24 C25 1.376(5)
C24 H24 0.9500
C25 C26 1.394(5)
C25 C31 1.559(5)
C25 C31B 1.584(7)
C26 C27 1.402(4)
C26 H26 0.9500
C27 C34 1.520(4)
C28 C30 1.525(4)
C28 C29 1.526(5)
C28 H28 1.0000
C29 H29A 0.9800
C29 H29B 0.9800
C29 H29C 0.9800
C30 H30A 0.9800
C30 H30B 0.9800
C30 H30C 0.9800
C31 C32 1.517(6)
C31 C33 1.555(5)
C31 H31 1.0000
C32 H32A 0.9800
C32 H32B 0.9800
C32 H32C 0.9800
C31B C33 1.472(7)
C31B C32B 1.506(8)
C31B H31B 1.0000
C32B H32D 0.9800
C32B H32E 0.9800
C32B H32F 0.9800
C33 H33A 0.9800
C33 H33B 0.9800
C33 H33C 0.9800
C33 H33D 0.9800
C33 H33E 0.9800
C33 H33F 0.9800
C34 C36 1.523(4)
C34 C35 1.524(4)
C34 H34 1.0000
C35 H35A 0.9800
C35 H35B 0.9800
C35 H35C 0.9800
C36 H36A 0.9800
C36 H36B 0.9800
C36 H36C 0.9800
C37 C41 1.398(5)
C37 C38 1.422(6)
C37 H37 0.9500
C38 C39 1.374(7)
C38 H38 0.9500
C39 C40 1.392(5)
C39 H39 0.9500
C40 C41 1.402(4)
C40 H40 0.9500
C41 H41 0.9500
C42 O42 1.165(3)
C43 O43 1.158(3)

loop_
_geom_torsion_atom_site_label_1
_geom_torsion_atom_site_label_2
_geom_torsion_atom_site_label_3
_geom_torsion_atom_site_label_4
_geom_torsion
C6 C1 C2 C3 -0.3(3)
Pb1 C1 C2 C3 -175.43(17)
C6 C1 C2 C7 177.8(2)
Pb1 C1 C2 C7 2.7(3)
C1 C2 C3 C4 0.3(3)
C7 C2 C3 C4 -177.8(2)
C2 C3 C4 C5 -0.2(4)
C3 C4 C5 C6 0.0(4)
C4 C5 C6 C1 0.1(4)
C4 C5 C6 C22 179.0(2)
C2 C1 C6 C5 0.1(4)
Pb1 C1 C6 C5 175.55(18)
C2 C1 C6 C22 -178.9(2)
Pb1 C1 C6 C22 -3.5(3)
C3 C2 C7 C8 90.2(3)
C1 C2 C7 C8 -87.9(3)
C3 C2 C7 C12 -88.5(3)
C1 C2 C7 C12 93.4(3)
C12 C7 C8 C9 2.9(4)
C2 C7 C8 C9 -175.8(2)
C12 C7 C8 C13 -178.6(2)
C2 C7 C8 C13 2.7(4)
C7 C8 C9 C10 0.1(4)
C13 C8 C9 C10 -178.4(2)
C8 C9 C10 C11 -2.4(4)
C8 C9 C10 C16 179.4(2)
C9 C10 C11 C12 1.8(4)
C16 C10 C11 C12 180.0(2)
C10 C11 C12 C7 1.2(4)
C10 C11 C12 C19 -178.8(2)
C8 C7 C12 C11 -3.6(4)
C2 C7 C12 C11 175.1(2)
C8 C7 C12 C19 176.4(2)
C2 C7 C12 C19 -4.9(4)
C9 C8 C13 C15 65.1(3)
C7 C8 C13 C15 -113.4(3)
C9 C8 C13 C14 -59.0(3)
C7 C8 C13 C14 122.4(3)
C9 C10 C16 C18 -24.3(4)
C11 C10 C16 C18 157.6(2)
C9 C10 C16 C17 100.4(3)
C11 C10 C16 C17 -77.7(3)
C11 C12 C19 C21 -58.1(3)
C7 C12 C19 C21 121.9(3)
C11 C12 C19 C20 66.3(3)
C7 C12 C19 C20 -113.6(3)
C5 C6 C22 C27 -92.2(3)
C1 C6 C22 C27 86.8(3)
C5 C6 C22 C23 91.1(3)
C1 C6 C22 C23 -89.9(3)
C27 C22 C23 C24 0.9(4)
C6 C22 C23 C24 177.5(3)
C27 C22 C23 C28 -179.1(3)
C6 C22 C23 C28 -2.4(4)
C22 C23 C24 C25 -0.1(5)
C28 C23 C24 C25 179.8(3)
C23 C24 C25 C26 -0.2(6)
C23 C24 C25 C31 -178.6(3)
C23 C24 C25 C31B 152.6(6)
C24 C25 C26 C27 -0.2(6)
C31 C25 C26 C27 178.0(4)
C31B C25 C26 C27 -161.3(4)
C25 C26 C27 C22 0.9(5)
C25 C26 C27 C34 178.4(3)
C23 C22 C27 C26 -1.2(4)
C6 C22 C27 C26 -177.9(3)
C23 C22 C27 C34 -178.7(3)
C6 C22 C27 C34 4.6(4)
C24 C23 C28 C30 66.0(4)
C22 C23 C28 C30 -114.0(3)
C24 C23 C28 C29 -59.7(4)
C22 C23 C28 C29 120.3(3)
C24 C25 C31 C32 158.9(4)
C26 C25 C31 C32 -19.3(6)
C24 C25 C31 C33 -78.2(4)
C26 C25 C31 C33 103.6(4)
C24 C25 C31B C33 -14.4(9)
C26 C25 C31B C33 141.2(5)
C24 C25 C31B C32B 94.0(8)
C26 C25 C31B C32B -110.5(7)
C26 C27 C34 C36 -72.9(4)
C22 C27 C34 C36 104.5(3)
C26 C27 C34 C35 52.7(4)
C22 C27 C34 C35 -129.9(3)
C41 C37 C38 C39 -0.3(4)
Mo1 C37 C38 C39 63.6(3)
C41 C37 C38 Mo1 -63.9(2)
C37 C38 C39 C40 0.7(4)
Mo1 C38 C39 C40 64.7(2)
C37 C38 C39 Mo1 -64.0(3)
C38 C39 C40 C41 -0.8(4)
Mo1 C39 C40 C41 64.6(2)
C38 C39 C40 Mo1 -65.4(3)
C38 C37 C41 C40 -0.2(4)
Mo1 C37 C41 C40 -64.2(2)
C38 C37 C41 Mo1 64.0(2)
C39 C40 C41 C37 0.6(3)
Mo1 C40 C41 C37 65.0(2)
C39 C40 C41 Mo1 -64.4(2)
